data_4131816
loop_
_publ_author_name
'Jin, Mingoo'
'Chung, Tim S.'
'Seki, Tomohiro'
'Ito, Hajime'
'Garcia-Garibay, Miguel A'

_publ_section_title
;
 Phosphorescence Control Mediated by Molecular Rotation and Aurophilic
 Interactions in Amphidynamic Crystals of
 1,4-Bis[tri-(p-fluorophenyl)phosphane-gold(I)-ethynyl]benzene.
;
_journal_issue 49
_journal_name_full 'Journal of the American Chemical Society'
_journal_page_first 18115
_journal_page_last 18121
_journal_paper_doi 10.1021/jacs.7b11316
_journal_volume 139
_journal_year 2017
_chemical_formula_moiety 'C50 H36 Au2 F6 P2'
_chemical_formula_sum 'C50 H36 Au2 F6 P2'
_chemical_formula_weight 1206.71
_space_group_crystal_system monoclinic
_space_group_IT_number 15
_space_group_name_Hall '-C 2yc'
_space_group_name_H-M_alt 'C 1 2/c 1'
_atom_sites_solution_hydrogens geom
_atom_sites_solution_primary direct
_atom_sites_solution_secondary difmap
_cell_angle_alpha 90.0000
_cell_angle_beta 97.7949(15)
_cell_angle_gamma 90.0000
_cell_formula_units_Z 8
_cell_length_a 30.890(2)
_cell_length_b 14.5763(9)
_cell_length_c 19.1589(12)
_cell_measurement_reflns_used 25636
_cell_measurement_temperature 123
_cell_measurement_theta_max 27.47
_cell_measurement_theta_min 3.00
_cell_volume 8546.8(9)
_computing_cell_refinement 'RAPID AUTO'
_computing_data_collection 'RAPID AUTO (Rigaku, ????)'
_computing_data_reduction 'RAPID AUTO'
_computing_molecular_graphics 'CrystalStructure 4.1'
_computing_publication_material 'CrystalStructure 4.1 (Rigaku, 2014)'
_computing_structure_refinement 'SHELXL2013 (Sheldrick, 2008)'
_computing_structure_solution 'SHELXS2013 (Sheldrick, 2008)'
_diffrn_ambient_temperature 123
_diffrn_detector_area_resol_mean 10.000
_diffrn_measured_fraction_theta_full 0.998
_diffrn_measured_fraction_theta_max 0.996
_diffrn_measurement_device_type 'Rigaku R-AXIS RAPID'
_diffrn_measurement_method \w
_diffrn_radiation_type 'Mo K\a'
_diffrn_radiation_wavelength 0.71075
_diffrn_reflns_av_R_equivalents 0.1205
_diffrn_reflns_Laue_measured_fraction_full 0.998
_diffrn_reflns_Laue_measured_fraction_max 0.996
_diffrn_reflns_limit_h_max 40
_diffrn_reflns_limit_h_min -40
_diffrn_reflns_limit_k_max 18
_diffrn_reflns_limit_k_min -18
_diffrn_reflns_limit_l_max 24
_diffrn_reflns_limit_l_min -24
_diffrn_reflns_number 61543
_diffrn_reflns_point_group_measured_fraction_full 0.998
_diffrn_reflns_point_group_measured_fraction_max 0.996
_diffrn_reflns_theta_full 25.242
_diffrn_reflns_theta_max 27.481
_diffrn_reflns_theta_min 2.994
_diffrn_standards_number 0
_exptl_absorpt_coefficient_mu 7.019
_exptl_absorpt_correction_T_max 0.634
_exptl_absorpt_correction_T_min 0.253
_exptl_absorpt_correction_type multi-scan
_exptl_absorpt_process_details 'ABSCOR (Rigaku, 1995)'
_exptl_crystal_colour yellow
_exptl_crystal_density_diffrn 1.875
_exptl_crystal_density_method 'not measured'
_exptl_crystal_description block
_exptl_crystal_F_000 4624.00
_exptl_crystal_size_max 0.175
_exptl_crystal_size_mid 0.170
_exptl_crystal_size_min 0.065
_refine_diff_density_max 2.16
_refine_diff_density_min -2.66
_refine_ls_extinction_method none
_refine_ls_goodness_of_fit_ref 0.802
_refine_ls_hydrogen_treatment constr
_refine_ls_number_parameters 439
_refine_ls_number_reflns 9759
_refine_ls_number_restraints 406
_refine_ls_R_factor_all 0.1196
_refine_ls_R_factor_gt 0.0677
_refine_ls_shift/su_max 0.001
_refine_ls_structure_factor_coef Fsqd
_refine_ls_weighting_details 'w = 1/[\s^2^(Fo^2^)+(0.1729P)^2^+166.3864P] where P=(Fo^2^+2Fc^2^)/3'
_refine_ls_weighting_scheme calc
_refine_ls_wR_factor_gt 0.1862
_refine_ls_wR_factor_ref 0.2425
_reflns_number_gt 5631
_reflns_number_total 9759
_reflns_threshold_expression F^2^>2.0\s(F^2^)
_cod_data_source_file ja7b11316_si_002.cif
_cod_data_source_block 2-123K
_cod_original_cell_volume 8546.8(10)
_cod_database_code 4131816

loop_
_symmetry_equiv_pos_site_id
_space_group_symop_operation_xyz
1 +X,+Y,+Z
2 -X,+Y,1/2-Z
3 -X,-Y,-Z
4 +X,-Y,1/2+Z
5 1/2+X,1/2+Y,+Z
6 1/2-X,1/2+Y,1/2-Z
7 1/2-X,1/2-Y,-Z
8 1/2+X,1/2-Y,1/2+Z

loop_
_atom_site_label
_atom_site_type_symbol
_atom_site_fract_x
_atom_site_fract_y
_atom_site_fract_z
_atom_site_U_iso_or_equiv
_atom_site_adp_type
_atom_site_occupancy
_atom_site_site_symmetry_multiplicity
_atom_site_calc_flag
_atom_site_refinement_flags
Au1 Au 0.05493(2) 0.28016(3) 0.26203(2) 0.04992(18) Uani 1 8 d .
Au2 Au 0.21090(2) 0.36548(4) 0.58469(3) 0.0579(2) Uani 1 8 d .
P59 P 0.08017(11) 0.2164(2) 0.16687(16) 0.0484(7) Uani 1 8 d .
P60 P 0.19798(13) 0.2198(2) 0.61644(18) 0.0554(8) Uani 1 8 d .
F39 F 0.3613(3) 0.0331(7) 0.7361(5) 0.079(2) Uani 1 8 d .
F40 F 0.0609(3) 0.1979(8) 0.8027(5) 0.089(2) Uani 1 8 d .
F41 F 0.2652(3) 0.1077(7) 0.2412(5) 0.081(2) Uani 1 8 d .
F42 F 0.0924(4) 0.4497(7) -0.0817(5) 0.093(2) Uani 1 8 d .
F43 F -0.0057(4) -0.1353(6) 0.0805(6) 0.094(2) Uani 1 8 d .
F44 F 0.1126(3) -0.0029(7) 0.3794(5) 0.083(2) Uani 1 8 d .
C3 C 0.08059(13) 0.2888(3) 0.09205(15) 0.070(2) Uani 1 8 d .
C4 C 0.06227(14) 0.2596(3) 0.02551(14) 0.072(2) Uani 1 8 d .
C5 C 0.06612(16) 0.3135(3) -0.03320(15) 0.076(2) Uani 1 8 d .
C6 C 0.08825(18) 0.3967(3) -0.02536(17) 0.0785(19) Uani 1 8 d .
C7 C 0.10657(18) 0.4259(3) 0.04121(18) 0.078(2) Uani 1 8 d .
C8 C 0.10273(15) 0.3720(3) 0.09989(16) 0.074(2) Uani 1 8 d .
C9 C 0.05457(12) 0.1118(3) 0.13680(14) 0.070(2) Uani 1 8 d .
C10 C 0.07516(14) 0.0478(3) 0.09868(15) 0.0716(19) Uani 1 8 d .
C11 C 0.05485(16) -0.0353(3) 0.07965(16) 0.0749(19) Uani 1 8 d .
C12 C 0.01396(16) -0.0544(3) 0.09872(18) 0.0773(19) Uani 1 8 d .
C13 C -0.00663(14) 0.0095(4) 0.13684(18) 0.0764(19) Uani 1 8 d .
C14 C 0.01368(11) 0.0926(3) 0.15586(16) 0.073(2) Uani 1 8 d .
C15 C 0.13616(11) 0.1825(2) 0.18705(13) 0.0594(18) Uani 1 8 d .
C16 C 0.16453(12) 0.1871(3) 0.13675(14) 0.0601(17) Uani 1 8 d .
C17 C 0.20789(11) 0.1605(3) 0.15400(15) 0.0632(17) Uani 1 8 d .
C18 C 0.22284(11) 0.1294(3) 0.22156(15) 0.0659(17) Uani 1 8 d .
C19 C 0.19445(10) 0.1248(2) 0.27185(14) 0.0660(17) Uani 1 8 d .
C20 C 0.15109(10) 0.1513(2) 0.25460(13) 0.0625(17) Uani 1 8 d .
C21 C 0.17447(10) 0.1493(2) 0.54442(13) 0.0610(18) Uani 1 8 d .
C22 C 0.14478(10) 0.1919(2) 0.49363(13) 0.0624(18) Uani 1 8 d .
C23 C 0.12347(9) 0.1412(2) 0.43780(13) 0.0656(18) Uani 1 8 d .
C24 C 0.13186(10) 0.0480(2) 0.43275(14) 0.0668(17) Uani 1 8 d .
C25 C 0.16157(12) 0.0053(2) 0.48356(15) 0.0650(18) Uani 1 8 d .
C26 C 0.18287(11) 0.0560(2) 0.53939(14) 0.0615(18) Uani 1 8 d .
C27 C 0.24724(12) 0.1621(3) 0.65487(15) 0.0665(19) Uani 1 8 d .
C28 C 0.28114(11) 0.1549(3) 0.61429(17) 0.0679(18) Uani 1 8 d .
C29 C 0.31994(11) 0.1120(4) 0.64162(18) 0.0700(18) Uani 1 8 d .
C30 C 0.32488(13) 0.0763(4) 0.70950(19) 0.0705(17) Uani 1 8 d .
C31 C 0.29098(14) 0.0835(4) 0.75007(17) 0.0706(18) Uani 1 8 d .
C32 C 0.25217(13) 0.1264(3) 0.72276(15) 0.0681(18) Uani 1 8 d .
C33 C 0.15865(13) 0.2094(3) 0.67515(14) 0.0675(19) Uani 1 8 d .
C34 C 0.14371(16) 0.2896(3) 0.70299(15) 0.0679(19) Uani 1 8 d .
C35 C 0.11068(17) 0.2858(4) 0.74549(15) 0.0711(18) Uani 1 8 d .
C36 C 0.09258(16) 0.2019(4) 0.76011(15) 0.0735(18) Uani 1 8 d .
C37 C 0.10752(14) 0.1216(4) 0.73227(14) 0.0721(18) Uani 1 8 d .
C38 C 0.14055(13) 0.1254(3) 0.68978(14) 0.0689(19) Uani 1 8 d .
C45 C 0.2239(5) 0.4932(9) 0.5583(7) 0.055(2) Uani 1 8 d .
C46 C 0.2324(5) 0.5683(9) 0.5422(7) 0.0548(18) Uani 1 8 d .
C47 C 0.2417(5) 0.6619(9) 0.5199(7) 0.0548(17) Uani 1 8 d .
C48 C 0.2755(5) 0.7104(9) 0.5593(7) 0.054(2) Uani 1 8 d .
C49 C 0.2159(5) 0.6989(9) 0.4610(7) 0.056(2) Uani 1 8 d .
C50 C 0.3021(5) 0.6722(10) 0.6223(7) 0.064(4) Uani 1 8 d .
C51 C 0.1811(5) 0.6445(11) 0.4171(8) 0.067(4) Uani 1 8 d .
C52 C 0.0382(4) 0.3384(9) 0.3498(7) 0.052(2) Uani 1 8 d .
C53 C 0.0259(4) 0.3814(9) 0.3951(7) 0.0526(17) Uani 1 8 d .
C54 C 0.0123(4) 0.4409(9) 0.4495(7) 0.0524(16) Uani 1 8 d .
C55 C 0.0250(4) 0.4214(9) 0.5213(6) 0.0523(19) Uani 1 8 d .
C56 C 0.0513(6) 0.3365(11) 0.5429(8) 0.073(4) Uani 1 8 d .
C57 C -0.0123(4) 0.5195(9) 0.4276(6) 0.053(2) Uani 1 8 d .
C58 C -0.0253(6) 0.5397(12) 0.3516(7) 0.071(4) Uani 1 8 d .
H4 H 0.04713 0.20276 0.02014 0.0863 Uiso 1 8 calc R
H5 H 0.05361 0.29346 -0.07869 0.0913 Uiso 1 8 calc R
H7 H 0.12171 0.48277 0.04659 0.0936 Uiso 1 8 calc R
H8 H 0.11523 0.39203 0.14538 0.0884 Uiso 1 8 calc R
H10 H 0.10311 0.0609 0.08563 0.0859 Uiso 1 8 calc R
H11 H 0.06892 -0.07901 0.05362 0.0898 Uiso 1 8 calc R
H13 H -0.03457 -0.0036 0.14989 0.0917 Uiso 1 8 calc R
H14 H -0.00039 0.13631 0.1819 0.0873 Uiso 1 8 calc R
H16 H 0.15431 0.20837 0.09058 0.0721 Uiso 1 8 calc R
H17 H 0.22731 0.1637 0.11963 0.0758 Uiso 1 8 calc R
H19 H 0.20467 0.10345 0.31801 0.0791 Uiso 1 8 calc R
H20 H 0.13168 0.14817 0.28897 0.0749 Uiso 1 8 calc R
H22 H 0.13905 0.25566 0.49707 0.0749 Uiso 1 8 calc R
H23 H 0.10316 0.17035 0.40309 0.0787 Uiso 1 8 calc R
H25 H 0.16731 -0.0584 0.48012 0.0780 Uiso 1 8 calc R
H26 H 0.20317 0.02692 0.57411 0.0737 Uiso 1 8 calc R
H28 H 0.27777 0.17929 0.56789 0.0815 Uiso 1 8 calc R
H29 H 0.3431 0.10713 0.61388 0.0840 Uiso 1 8 calc R
H31 H 0.29435 0.05911 0.79648 0.0847 Uiso 1 8 calc R
H32 H 0.229 0.13129 0.75049 0.0818 Uiso 1 8 calc R
H34 H 0.15608 0.34699 0.69298 0.0815 Uiso 1 8 calc R
H35 H 0.10047 0.34068 0.76453 0.0853 Uiso 1 8 calc R
H37 H 0.09515 0.06424 0.74228 0.0865 Uiso 1 8 calc R
H38 H 0.15075 0.07054 0.67074 0.0827 Uiso 1 8 calc R
H50A H 0.29263 0.6093 0.63011 0.0764 Uiso 1 8 calc R
H50B H 0.33294 0.67193 0.61525 0.0764 Uiso 1 8 calc R
H50C H 0.29844 0.70997 0.66339 0.0764 Uiso 1 8 calc R
H51A H 0.17907 0.58354 0.43785 0.0806 Uiso 1 8 calc R
H51B H 0.15302 0.67616 0.41542 0.0806 Uiso 1 8 calc R
H51C H 0.18862 0.63836 0.36919 0.0806 Uiso 1 8 calc R
H56A H 0.05724 0.33352 0.59443 0.0872 Uiso 1 8 calc R
H56B H 0.03478 0.28202 0.52506 0.0872 Uiso 1 8 calc R
H56C H 0.07897 0.33879 0.52331 0.0872 Uiso 1 8 calc R
H58A H -0.01389 0.49181 0.32321 0.0857 Uiso 1 8 calc R
H58B H -0.05727 0.54123 0.3413 0.0857 Uiso 1 8 calc R
H58C H -0.0134 0.59932 0.34025 0.0857 Uiso 1 8 calc R

loop_
_atom_site_aniso_label
_atom_site_aniso_U_11
_atom_site_aniso_U_22
_atom_site_aniso_U_33
_atom_site_aniso_U_12
_atom_site_aniso_U_13
_atom_site_aniso_U_23
Au1 0.0591(3) 0.0504(3) 0.0425(3) 0.0009(2) 0.0153(2) -0.0091(2)
Au2 0.0746(4) 0.0494(3) 0.0517(3) -0.0009(2) 0.0155(3) 0.0035(2)
P59 0.059(2) 0.0500(18) 0.0387(15) 0.0012(14) 0.0146(14) -0.0071(13)
P60 0.071(2) 0.0511(19) 0.0454(17) -0.0006(16) 0.0141(16) 0.0029(15)
F39 0.083(4) 0.078(5) 0.075(4) 0.011(4) 0.004(3) 0.000(4)
F40 0.090(5) 0.115(6) 0.068(5) -0.011(4) 0.031(3) -0.005(4)
F41 0.058(3) 0.106(6) 0.079(4) 0.007(4) 0.008(3) -0.003(4)
F42 0.100(6) 0.100(5) 0.085(4) 0.019(4) 0.038(4) 0.036(4)
F43 0.107(5) 0.067(4) 0.108(6) -0.019(4) 0.018(5) -0.027(4)
F44 0.086(5) 0.095(5) 0.065(4) -0.004(4) -0.003(3) -0.016(4)
C3 0.078(5) 0.070(4) 0.068(3) 0.013(4) 0.026(4) 0.012(4)
C4 0.080(5) 0.072(4) 0.068(4) 0.016(4) 0.026(4) 0.013(3)
C5 0.084(5) 0.079(4) 0.069(4) 0.020(4) 0.027(4) 0.017(3)
C6 0.085(5) 0.081(4) 0.075(3) 0.018(4) 0.031(4) 0.024(3)
C7 0.082(5) 0.075(4) 0.081(3) 0.013(4) 0.027(4) 0.021(3)
C8 0.079(5) 0.072(4) 0.074(3) 0.011(4) 0.024(4) 0.015(4)
C9 0.081(5) 0.055(4) 0.077(5) -0.002(3) 0.022(4) -0.015(4)
C10 0.085(5) 0.054(4) 0.079(5) -0.002(3) 0.024(4) -0.015(4)
C11 0.091(4) 0.055(4) 0.082(5) -0.002(3) 0.020(4) -0.016(4)
C12 0.090(4) 0.057(4) 0.086(5) -0.008(3) 0.018(4) -0.017(3)
C13 0.085(5) 0.062(4) 0.085(5) -0.007(3) 0.021(4) -0.014(4)
C14 0.081(5) 0.059(4) 0.081(5) -0.003(3) 0.023(4) -0.016(3)
C15 0.058(3) 0.068(4) 0.055(4) 0.001(4) 0.017(3) -0.002(4)
C16 0.057(3) 0.069(4) 0.057(3) 0.002(3) 0.018(3) -0.001(4)
C17 0.057(3) 0.072(4) 0.063(3) 0.001(3) 0.017(3) -0.004(4)
C18 0.057(3) 0.076(4) 0.065(3) 0.002(3) 0.012(2) -0.003(3)
C19 0.062(3) 0.076(4) 0.061(3) 0.000(4) 0.012(3) 0.000(4)
C20 0.061(3) 0.073(4) 0.055(3) 0.000(4) 0.016(3) -0.001(4)
C21 0.070(4) 0.070(4) 0.045(3) 0.004(4) 0.015(3) -0.000(3)
C22 0.069(4) 0.073(4) 0.047(3) 0.004(3) 0.014(3) 0.001(3)
C23 0.071(4) 0.080(4) 0.047(3) 0.001(3) 0.013(3) 0.000(3)
C24 0.072(4) 0.080(4) 0.048(3) -0.001(3) 0.010(3) -0.005(3)
C25 0.072(4) 0.076(4) 0.049(3) 0.001(3) 0.012(3) -0.006(3)
C26 0.069(4) 0.071(4) 0.046(3) 0.003(3) 0.012(3) -0.003(3)
C27 0.078(4) 0.065(4) 0.057(4) 0.001(4) 0.012(3) 0.001(4)
C28 0.078(4) 0.068(4) 0.058(4) 0.002(4) 0.013(3) 0.003(3)
C29 0.078(4) 0.068(4) 0.064(4) 0.003(4) 0.012(3) 0.001(3)
C30 0.078(4) 0.068(4) 0.065(3) 0.005(3) 0.008(3) 0.001(3)
C31 0.081(4) 0.069(4) 0.062(4) 0.002(4) 0.009(3) 0.003(4)
C32 0.080(4) 0.068(4) 0.058(4) 0.003(4) 0.013(3) 0.003(4)
C33 0.073(5) 0.082(5) 0.048(4) -0.003(4) 0.011(3) 0.001(4)
C34 0.073(5) 0.083(4) 0.049(4) -0.000(4) 0.010(3) 0.002(4)
C35 0.075(4) 0.089(4) 0.051(4) 0.000(4) 0.012(3) -0.000(4)
C36 0.077(4) 0.094(4) 0.052(4) -0.004(3) 0.016(3) 0.001(3)
C37 0.076(5) 0.089(4) 0.052(4) -0.008(4) 0.012(3) 0.000(3)
C38 0.075(5) 0.083(4) 0.050(4) -0.004(4) 0.011(3) 0.000(4)
C45 0.067(5) 0.045(4) 0.055(5) 0.004(4) 0.016(4) -0.008(4)
C46 0.067(5) 0.046(3) 0.054(4) 0.006(3) 0.016(3) -0.005(3)
C47 0.067(4) 0.047(3) 0.053(4) 0.006(3) 0.015(3) -0.004(3)
C48 0.067(5) 0.046(4) 0.052(4) 0.006(3) 0.016(3) -0.004(4)
C49 0.066(5) 0.048(4) 0.055(4) 0.004(4) 0.014(3) -0.003(3)
C50 0.085(11) 0.056(8) 0.050(7) -0.006(7) 0.009(7) 0.002(6)
C51 0.076(10) 0.066(9) 0.061(8) -0.005(7) 0.016(7) -0.018(7)
C52 0.054(5) 0.055(5) 0.048(4) 0.002(4) 0.005(4) -0.013(4)
C53 0.054(4) 0.057(4) 0.047(3) 0.002(3) 0.009(3) -0.011(3)
C54 0.055(4) 0.056(4) 0.047(3) 0.001(3) 0.011(3) -0.011(3)
C55 0.053(5) 0.057(5) 0.048(3) 0.002(4) 0.010(4) -0.011(3)
C56 0.092(12) 0.059(9) 0.067(9) 0.015(8) 0.010(8) -0.014(8)
C57 0.058(5) 0.058(4) 0.045(4) 0.003(3) 0.013(4) -0.010(3)
C58 0.086(11) 0.078(10) 0.050(7) 0.016(8) 0.010(7) -0.010(7)

loop_
_atom_type_symbol
_atom_type_description
_atom_type_scat_dispersion_real
_atom_type_scat_dispersion_imag
_atom_type_scat_source
C C 0.0033 0.0016
;
International Tables for Crystallography
(Vol. C, Tables 4.2.6.8 and 6.1.1.4)
;
H H 0.0000 0.0000
;
International Tables for Crystallography
(Vol. C, Table 6.1.1.4)
;
Au Au -2.0133 8.8022
;
International Tables for Crystallography
(Vol. C, Tables 4.2.6.8 and 6.1.1.4)
;
F F 0.0171 0.0103
;
International Tables for Crystallography
(Vol. C, Tables 4.2.6.8 and 6.1.1.4)
;
P P 0.1023 0.0942
;
International Tables for Crystallography
(Vol. C, Tables 4.2.6.8 and 6.1.1.4)
;

loop_
_geom_angle_atom_site_label_1
_geom_angle_atom_site_label_2
_geom_angle_atom_site_label_3
_geom_angle
_geom_angle_publ_flag
_geom_angle_site_symmetry_1
_geom_angle_site_symmetry_3
P59 Au1 C52 174.9(4) yes . .
P60 Au2 C45 178.4(4) yes . .
Au1 P59 C3 116.3(2) yes . .
Au1 P59 C9 115.1(2) yes . .
Au1 P59 C15 111.45(16) yes . .
C3 P59 C9 107.4(2) yes . .
C3 P59 C15 103.0(2) yes . .
C9 P59 C15 101.9(2) yes . .
Au2 P60 C21 113.55(19) yes . .
Au2 P60 C27 112.2(2) yes . .
Au2 P60 C33 114.4(2) yes . .
C21 P60 C27 106.1(2) yes . .
C21 P60 C33 101.4(2) yes . .
C27 P60 C33 108.3(2) yes . .
P59 C3 C4 120.6(3) yes . .
P59 C3 C8 119.1(2) yes . .
C4 C3 C8 120.0(3) yes . .
C3 C4 C5 120.0(4) yes . .
C4 C5 C6 120.0(3) yes . .
F42 C6 C5 120.8(5) yes . .
F42 C6 C7 119.2(6) yes . .
C5 C6 C7 120.0(4) yes . .
C6 C7 C8 120.0(4) yes . .
C3 C8 C7 120.0(3) yes . .
P59 C9 C10 122.0(3) yes . .
P59 C9 C14 117.9(3) yes . .
C10 C9 C14 120.0(4) yes . .
C9 C10 C11 120.0(4) yes . .
C10 C11 C12 120.0(4) yes . .
F43 C12 C11 120.0(6) yes . .
F43 C12 C13 120.0(6) yes . .
C11 C12 C13 120.0(4) yes . .
C12 C13 C14 120.0(4) yes . .
C9 C14 C13 120.0(4) yes . .
P59 C15 C16 121.2(2) yes . .
P59 C15 C20 118.7(3) yes . .
C16 C15 C20 120.1(3) yes . .
C15 C16 C17 120.0(3) yes . .
C16 C17 C18 120.0(3) yes . .
F41 C18 C17 121.6(5) yes . .
F41 C18 C19 118.3(5) yes . .
C17 C18 C19 120.0(3) yes . .
C18 C19 C20 120.0(3) yes . .
C15 C20 C19 120.0(3) yes . .
P60 C21 C22 116.2(3) yes . .
P60 C21 C26 123.7(2) yes . .
C22 C21 C26 120.0(3) yes . .
C21 C22 C23 120.0(3) yes . .
C22 C23 C24 120.0(2) yes . .
F44 C24 C23 121.9(5) yes . .
F44 C24 C25 118.1(5) yes . .
C23 C24 C25 120.0(2) yes . .
C24 C25 C26 120.0(3) yes . .
C21 C26 C25 120.0(3) yes . .
P60 C27 C28 117.6(3) yes . .
P60 C27 C32 122.4(3) yes . .
C28 C27 C32 120.0(3) yes . .
C27 C28 C29 120.0(3) yes . .
C28 C29 C30 120.0(3) yes . .
F39 C30 C29 121.1(5) yes . .
F39 C30 C31 118.9(5) yes . .
C29 C30 C31 120.0(4) yes . .
C30 C31 C32 120.0(3) yes . .
C27 C32 C31 120.0(4) yes . .
P60 C33 C34 117.6(3) yes . .
P60 C33 C38 122.2(3) yes . .
C34 C33 C38 120.0(4) yes . .
C33 C34 C35 120.0(4) yes . .
C34 C35 C36 120.0(5) yes . .
F40 C36 C35 120.1(7) yes . .
F40 C36 C37 119.9(7) yes . .
C35 C36 C37 120.0(4) yes . .
C36 C37 C38 120.0(5) yes . .
C33 C38 C37 120.0(4) yes . .
Au2 C45 C46 178.5(13) yes . .
C45 C46 C47 177.7(14) yes . .
C46 C47 C48 118.2(11) yes . .
C46 C47 C49 118.8(12) yes . .
C48 C47 C49 123.0(12) yes . .
C47 C48 C49 118.7(12) yes . 7_566
C47 C48 C50 123.1(12) yes . .
C49 C48 C50 118.2(12) yes 7_566 .
C47 C49 C48 118.3(12) yes . 7_566
C47 C49 C51 122.4(12) yes . .
C48 C49 C51 119.2(12) yes 7_566 .
Au1 C52 C53 171.1(12) yes . .
C52 C53 C54 175.7(15) yes . .
C53 C54 C55 120.5(12) yes . .
C53 C54 C57 117.9(11) yes . .
C55 C54 C57 121.6(12) yes . .
C54 C55 C56 120.2(12) yes . .
C54 C55 C57 119.5(12) yes . 3_566
C56 C55 C57 120.3(11) yes . 3_566
C54 C57 C55 119.0(11) yes . 3_566
C54 C57 C58 121.1(12) yes . .
C55 C57 C58 120.0(12) yes 3_566 .
C3 C4 H4 120.012 no . .
C5 C4 H4 120.000 no . .
C4 C5 H5 119.987 no . .
C6 C5 H5 119.995 no . .
C6 C7 H7 120.019 no . .
C8 C7 H7 120.002 no . .
C3 C8 H8 119.981 no . .
C7 C8 H8 119.990 no . .
C9 C10 H10 120.007 no . .
C11 C10 H10 120.003 no . .
C10 C11 H11 119.996 no . .
C12 C11 H11 119.996 no . .
C12 C13 H13 120.013 no . .
C14 C13 H13 120.007 no . .
C9 C14 H14 119.993 no . .
C13 C14 H14 119.987 no . .
C15 C16 H16 120.028 no . .
C17 C16 H16 119.998 no . .
C16 C17 H17 120.015 no . .
C18 C17 H17 119.993 no . .
C18 C19 H19 120.002 no . .
C20 C19 H19 120.006 no . .
C15 C20 H20 120.020 no . .
C19 C20 H20 120.008 no . .
C21 C22 H22 120.003 no . .
C23 C22 H22 120.002 no . .
C22 C23 H23 119.998 no . .
C24 C23 H23 119.994 no . .
C24 C25 H25 119.998 no . .
C26 C25 H25 119.997 no . .
C21 C26 H26 120.002 no . .
C25 C26 H26 120.004 no . .
C27 C28 H28 119.991 no . .
C29 C28 H28 120.025 no . .
C28 C29 H29 119.966 no . .
C30 C29 H29 119.992 no . .
C30 C31 H31 119.986 no . .
C32 C31 H31 120.005 no . .
C27 C32 H32 119.991 no . .
C31 C32 H32 120.002 no . .
C33 C34 H34 119.995 no . .
C35 C34 H34 120.000 no . .
C34 C35 H35 120.013 no . .
C36 C35 H35 119.998 no . .
C36 C37 H37 119.994 no . .
C38 C37 H37 120.011 no . .
C33 C38 H38 120.011 no . .
C37 C38 H38 119.988 no . .
C48 C50 H50A 109.464 no . .
C48 C50 H50B 109.473 no . .
C48 C50 H50C 109.467 no . .
H50A C50 H50B 109.487 no . .
H50A C50 H50C 109.467 no . .
H50B C50 H50C 109.470 no . .
C49 C51 H51A 109.467 no . .
C49 C51 H51B 109.475 no . .
C49 C51 H51C 109.453 no . .
H51A C51 H51B 109.474 no . .
H51A C51 H51C 109.473 no . .
H51B C51 H51C 109.484 no . .
C55 C56 H56A 109.473 no . .
C55 C56 H56B 109.462 no . .
C55 C56 H56C 109.469 no . .
H56A C56 H56B 109.471 no . .
H56A C56 H56C 109.472 no . .
H56B C56 H56C 109.481 no . .
C57 C58 H58A 109.470 no . .
C57 C58 H58B 109.475 no . .
C57 C58 H58C 109.458 no . .
H58A C58 H58B 109.469 no . .
H58A C58 H58C 109.473 no . .
H58B C58 H58C 109.482 no . .

loop_
_geom_bond_atom_site_label_1
_geom_bond_atom_site_label_2
_geom_bond_distance
_geom_bond_publ_flag
_geom_bond_site_symmetry_2
Au1 P59 2.276(3) yes .
Au1 C52 2.013(13) yes .
Au2 P60 2.259(4) yes .
Au2 C45 1.985(13) yes .
P59 C3 1.782(5) yes .
P59 C9 1.778(5) yes .
P59 C15 1.790(5) yes .
P60 C21 1.794(4) yes .
P60 C27 1.806(5) yes .
P60 C33 1.771(5) yes .
F39 C30 1.328(10) yes .
F40 C36 1.357(12) yes .
F41 C18 1.348(9) yes .
F42 C6 1.348(11) yes .
F43 C12 1.349(11) yes .
F44 C24 1.336(9) yes .
C3 C4 1.390(4) yes .
C3 C8 1.390(6) yes .
C4 C5 1.390(5) yes .
C5 C6 1.390(7) yes .
C6 C7 1.390(5) yes .
C7 C8 1.390(5) yes .
C9 C10 1.390(5) yes .
C9 C14 1.390(5) yes .
C10 C11 1.390(6) yes .
C11 C12 1.390(7) yes .
C12 C13 1.390(7) yes .
C13 C14 1.390(7) yes .
C15 C16 1.389(5) yes .
C15 C20 1.390(4) yes .
C16 C17 1.390(5) yes .
C17 C18 1.390(4) yes .
C18 C19 1.390(5) yes .
C19 C20 1.390(4) yes .
C21 C22 1.390(4) yes .
C21 C26 1.390(5) yes .
C22 C23 1.390(4) yes .
C23 C24 1.390(4) yes .
C24 C25 1.390(4) yes .
C25 C26 1.390(4) yes .
C27 C28 1.390(5) yes .
C27 C32 1.390(4) yes .
C28 C29 1.390(5) yes .
C29 C30 1.390(5) yes .
C30 C31 1.390(6) yes .
C31 C32 1.390(6) yes .
C33 C34 1.390(6) yes .
C33 C38 1.390(6) yes .
C34 C35 1.390(7) yes .
C35 C36 1.390(8) yes .
C36 C37 1.390(8) yes .
C37 C38 1.390(5) yes .
C45 C46 1.176(19) yes .
C46 C47 1.469(19) yes .
C47 C48 1.396(19) yes .
C47 C49 1.398(18) yes .
C48 C49 1.414(19) yes 7_566
C48 C50 1.474(19) yes .
C49 C51 1.50(2) yes .
C52 C53 1.174(19) yes .
C53 C54 1.461(19) yes .
C54 C55 1.408(17) yes .
C54 C57 1.407(19) yes .
C55 C56 1.51(2) yes .
C55 C57 1.398(19) yes 3_566
C57 C58 1.487(18) yes .
C4 H4 0.950 no .
C5 H5 0.950 no .
C7 H7 0.950 no .
C8 H8 0.950 no .
C10 H10 0.950 no .
C11 H11 0.950 no .
C13 H13 0.950 no .
C14 H14 0.950 no .
C16 H16 0.950 no .
C17 H17 0.950 no .
C19 H19 0.950 no .
C20 H20 0.950 no .
C22 H22 0.950 no .
C23 H23 0.950 no .
C25 H25 0.950 no .
C26 H26 0.950 no .
C28 H28 0.950 no .
C29 H29 0.950 no .
C31 H31 0.950 no .
C32 H32 0.950 no .
C34 H34 0.950 no .
C35 H35 0.950 no .
C37 H37 0.950 no .
C38 H38 0.950 no .
C50 H50A 0.980 no .
C50 H50B 0.980 no .
C50 H50C 0.980 no .
C51 H51A 0.980 no .
C51 H51B 0.980 no .
C51 H51C 0.980 no .
C56 H56A 0.980 no .
C56 H56B 0.980 no .
C56 H56C 0.980 no .
C58 H58A 0.980 no .
C58 H58B 0.980 no .
C58 H58C 0.980 no .

loop_
_geom_contact_atom_site_label_1
_geom_contact_atom_site_label_2
_geom_contact_distance
_geom_contact_publ_flag
_geom_contact_site_symmetry_2
Au1 C14 3.540(4) no .
Au1 C20 3.533(3) no .
Au2 C22 3.557(3) no .
Au2 C34 3.456(4) no .
C3 C6 2.780(5) no .
C3 C10 3.521(6) no .
C3 C16 3.009(5) no .
C4 C7 2.780(6) no .
C4 C9 3.063(5) no .
C4 C10 3.391(6) no .
C5 C8 2.780(5) no .
C8 C15 3.320(5) no .
C8 C16 3.323(6) no .
C9 C12 2.780(6) no .
C9 C16 3.570(5) no .
C9 C20 3.534(4) no .
C10 C13 2.780(6) no .
C10 C15 3.067(5) no .
C10 C16 3.425(6) no .
C11 C14 2.780(6) no .
C15 C18 2.779(5) no .
C16 C19 2.780(4) no .
C17 C20 2.780(4) no .
C21 C24 2.780(4) no .
C21 C28 3.385(4) no .
C21 C38 3.125(4) no .
C22 C25 2.780(4) no .
C22 C33 3.455(4) no .
C23 C26 2.780(4) no .
C26 C27 3.169(4) no .
C26 C28 3.488(5) no .
C26 C33 3.584(5) no .
C26 C38 3.472(5) no .
C27 C30 2.780(6) no .
C27 C38 3.492(6) no .
C28 C31 2.780(5) no .
C29 C32 2.779(5) no .
C32 C33 3.150(6) no .
C32 C38 3.420(6) no .
C33 C36 2.780(6) no .
C34 C37 2.780(7) no .
C35 C38 2.780(7) no .
C45 C48 3.542(19) no .
C45 C49 3.521(19) no .
C45 C51 3.60(2) no .
C46 C50 2.90(2) no .
C46 C51 2.909(19) no .
C47 C47 2.748(19) no 7_566
C48 C48 2.829(18) no 7_566
C49 C49 2.836(19) no 7_566
C50 C51 2.84(2) no 7_566
C52 C55 3.576(18) no .
C52 C57 3.501(19) no .
C52 C58 3.53(2) no .
C53 C56 2.91(2) no .
C53 C58 2.86(2) no .
C54 C54 2.772(19) no 3_566
C55 C55 2.821(18) no 3_566
C56 C58 2.90(2) no 3_566
C57 C57 2.832(17) no 3_566
Au1 Au1 3.3622(9) no 2_555
Au1 C52 3.451(12) no 2_555
Au2 F41 3.341(9) no 7_556
F39 C8 3.474(10) no 7_556
F40 F43 3.128(16) no 3_556
F40 F44 3.485(14) no 4_555
F40 C5 3.551(10) no 1_556
F41 Au2 3.341(9) no 7_556
F41 C30 3.357(11) no 4_554
F41 C31 2.898(12) no 4_554
F41 C32 3.448(12) no 4_554
F41 C34 3.239(10) no 7_556
F42 C51 3.069(19) no 4_564
F42 C53 3.198(17) no 4_564
F42 C54 3.070(17) no 4_564
F42 C55 3.589(17) no 4_564
F42 C57 3.294(17) no 4_564
F43 F40 3.128(16) no 3_556
F43 C4 3.083(11) no 3_555
F43 C5 3.255(11) no 3_555
F43 C56 3.544(19) no 4_554
F44 F40 3.485(14) no 4_554
F44 C13 3.250(10) no 2_555
F44 C20 3.599(10) no .
F44 C37 3.292(10) no 4_554
C3 C53 3.595(14) no 2_555
C4 F43 3.083(11) no 3_555
C4 C54 3.580(14) no 2_555
C5 F40 3.551(10) no 1_554
C5 F43 3.255(11) no 3_555
C5 C54 3.597(14) no 2_555
C5 C55 3.258(14) no 2_555
C5 C57 3.444(14) no 4_564
C6 C51 3.266(17) no 4_564
C6 C54 3.323(14) no 4_564
C6 C55 3.527(14) no 2_555
C6 C55 3.483(14) no 4_564
C6 C57 3.346(14) no 4_564
C7 C55 3.346(14) no 4_564
C7 C57 3.342(15) no 2_555
C8 F39 3.474(10) no 7_556
C8 C57 3.508(14) no 2_555
C10 C37 3.599(6) no 4_554
C10 C38 3.541(6) no 4_554
C11 C37 3.390(5) no 4_554
C11 C38 3.416(5) no 4_554
C13 F44 3.250(10) no 2_555
C17 C48 3.496(15) no 4_564
C17 C49 3.482(15) no 6_545
C20 F44 3.599(10) no .
C25 C46 3.543(15) no 7_556
C25 C50 3.562(15) no 7_556
C30 F41 3.357(11) no 4_555
C31 F41 2.898(12) no 4_555
C32 F41 3.448(12) no 4_555
C34 F41 3.239(10) no 7_556
C37 F44 3.292(10) no 4_555
C37 C10 3.599(6) no 4_555
C37 C11 3.390(5) no 4_555
C38 C10 3.541(6) no 4_555
C38 C11 3.416(5) no 4_555
C46 C25 3.543(15) no 7_556
C48 C17 3.496(15) no 4_565
C49 C17 3.482(15) no 6_555
C50 C25 3.562(15) no 7_556
C51 F42 3.069(19) no 4_565
C51 C6 3.266(17) no 4_565
C52 Au1 3.451(12) no 2_555
C53 F42 3.198(17) no 4_565
C53 C3 3.595(14) no 2_555
C54 F42 3.070(17) no 4_565
C54 C4 3.580(14) no 2_555
C54 C5 3.597(14) no 2_555
C54 C6 3.323(14) no 4_565
C55 F42 3.589(17) no 4_565
C55 C5 3.258(14) no 2_555
C55 C6 3.527(14) no 2_555
C55 C6 3.483(14) no 4_565
C55 C7 3.346(14) no 4_565
C56 F43 3.544(19) no 4_555
C57 F42 3.294(17) no 4_565
C57 C5 3.444(14) no 4_565
C57 C6 3.346(14) no 4_565
C57 C7 3.342(15) no 2_555
C57 C8 3.508(14) no 2_555
Au1 H8 3.5003 no .
Au1 H14 2.9936 no .
Au1 H20 3.0425 no .
Au2 H22 3.0489 no .
Au2 H28 3.4520 no .
Au2 H34 2.8631 no .
P59 H4 2.8646 no .
P59 H8 2.8312 no .
P59 H10 2.8918 no .
P59 H14 2.7988 no .
P59 H16 2.8815 no .
P59 H20 2.8256 no .
P60 H22 2.7726 no .
P60 H26 2.9372 no .
P60 H28 2.8127 no .
P60 H32 2.9177 no .
P60 H34 2.7883 no .
P60 H38 2.8912 no .
F39 H29 2.5707 no .
F39 H31 2.5296 no .
F40 H35 2.5690 no .
F40 H37 2.5667 no .
F41 H17 2.5917 no .
F41 H19 2.5315 no .
F42 H5 2.5776 no .
F42 H7 2.5472 no .
F43 H11 2.5632 no .
F43 H13 2.5634 no .
F44 H23 2.5898 no .
F44 H25 2.5207 no .
C3 H5 3.2650 no .
C3 H7 3.2654 no .
C3 H10 3.4002 no .
C3 H16 2.5651 no .
C4 H8 3.2648 no .
C4 H10 3.3032 no .
C4 H16 3.0386 no .
C5 H7 3.2654 no .
C6 H4 3.2651 no .
C6 H8 3.2650 no .
C7 H5 3.2653 no .
C7 H16 3.5704 no .
C8 H4 3.2649 no .
C8 H16 2.8875 no .
C9 H4 2.5823 no .
C9 H11 3.2651 no .
C9 H13 3.2650 no .
C9 H20 3.5456 no .
C10 H4 2.7861 no .
C10 H14 3.2653 no .
C10 H16 3.4033 no .
C11 H13 3.2653 no .
C12 H10 3.2651 no .
C12 H14 3.2649 no .
C13 H11 3.2653 no .
C14 H4 3.3371 no .
C14 H10 3.2655 no .
C15 H8 3.2011 no .
C15 H10 2.7239 no .
C15 H17 3.2646 no .
C15 H19 3.2650 no .
C16 H8 3.3674 no .
C16 H10 2.7272 no .
C16 H20 3.2649 no .
C17 H19 3.2651 no .
C18 H16 3.2654 no .
C18 H20 3.2648 no .
C19 H17 3.2651 no .
C20 H16 3.2652 no .
C21 H23 3.2650 no .
C21 H25 3.2647 no .
C21 H28 3.1916 no .
C21 H38 2.8623 no .
C22 H26 3.2650 no .
C23 H25 3.2651 no .
C24 H22 3.2650 no .
C24 H26 3.2654 no .
C25 H23 3.2653 no .
C26 H22 3.2648 no .
C26 H28 3.4184 no .
C26 H38 2.8354 no .
C27 H26 2.7492 no .
C27 H29 3.2646 no .
C27 H31 3.2651 no .
C27 H38 3.3170 no .
C28 H26 3.0611 no .
C28 H32 3.2652 no .
C29 H31 3.2648 no .
C30 H28 3.2650 no .
C30 H32 3.2652 no .
C31 H29 3.2647 no .
C32 H26 3.3667 no .
C32 H28 3.2650 no .
C32 H38 3.2594 no .
C33 H22 3.4500 no .
C33 H32 2.6926 no .
C33 H35 3.2651 no .
C33 H37 3.2650 no .
C34 H32 3.5275 no .
C34 H38 3.2650 no .
C35 H37 3.2650 no .
C36 H34 3.2650 no .
C36 H38 3.2649 no .
C37 H35 3.2651 no .
C38 H26 3.4461 no .
C38 H32 2.8219 no .
C38 H34 3.2650 no .
C45 H50A 2.9105 no .
C45 H51A 2.8472 no .
C46 H50A 2.4088 no .
C46 H50B 3.5637 no .
C46 H50C 3.5399 no .
C46 H51A 2.4226 no .
C46 H51B 3.5741 no .
C46 H51C 3.5557 no .
C47 H50A 2.5743 no .
C47 H50B 3.1489 no .
C47 H50C 3.1340 no .
C47 H51A 2.5857 no .
C47 H51B 3.1712 no .
C47 H51C 3.1387 no .
C48 H51A 3.3131 no 7_566
C48 H51B 2.7490 no 7_566
C48 H51C 2.7489 no 7_566
C49 H50A 3.2871 no 7_566
C49 H50B 2.7115 no 7_566
C49 H50C 2.7115 no 7_566
C50 H51B 2.7570 no 7_566
C50 H51C 2.7788 no 7_566
C51 H50B 2.7668 no 7_566
C51 H50C 2.7449 no 7_566
C52 H56B 3.4719 no .
C52 H56C 3.3915 no .
C52 H58A 2.7609 no .
C53 H56B 2.8611 no .
C53 H56C 2.8304 no .
C53 H58A 2.3539 no .
C53 H58B 3.5179 no .
C53 H58C 3.5105 no .
C54 H56A 3.3231 no .
C54 H56B 2.7695 no .
C54 H56C 2.7695 no .
C54 H58A 2.5550 no .
C54 H58B 3.1372 no .
C54 H58C 3.1451 no .
C55 H58A 3.2964 no 3_566
C55 H58B 2.7402 no 3_566
C55 H58C 2.7402 no 3_566
C56 H58B 2.8319 no 3_566
C56 H58C 2.8224 no 3_566
C57 H56A 2.5562 no 3_566
C57 H56B 3.1371 no 3_566
C57 H56C 3.1485 no 3_566
C58 H56A 2.3941 no 3_566
C58 H56B 3.5508 no 3_566
C58 H56C 3.5639 no 3_566
H4 H5 2.3401 no .
H4 H10 2.8726 no .
H4 H16 3.4025 no .
H7 H8 2.3398 no .
H8 H16 3.1733 no .
H10 H11 2.3398 no .
H10 H16 2.6628 no .
H13 H14 2.3397 no .
H16 H17 2.3405 no .
H19 H20 2.3404 no .
H22 H23 2.3401 no .
H25 H26 2.3399 no .
H26 H28 3.2143 no .
H26 H38 2.6957 no .
H28 H29 2.3394 no .
H31 H32 2.3400 no .
H32 H38 2.8212 no .
H34 H35 2.3403 no .
H37 H38 2.3399 no .
H50B H51B 2.3464 no 7_566
H50B H51C 2.8693 no 7_566
H50C H51B 2.8102 no 7_566
H50C H51C 2.3462 no 7_566
H56A H58A 3.3673 no 3_566
H56A H58B 2.2020 no 3_566
H56A H58C 2.1950 no 3_566
H56B H58C 3.2479 no 3_566
H56C H58B 3.2723 no 3_566
Au1 H14 2.9799 no 2_555
Au1 H23 3.3156 no .
Au2 H7 3.5313 no 4_565
Au2 H19 3.0271 no 7_556
Au2 H28 3.0613 no 7_556
F39 H8 2.5341 no 7_556
F39 H34 3.1130 no 6_546
F39 H35 3.0451 no 6_546
F39 H51C 3.4429 no 7_556
F39 H58B 3.1925 no 8_555
F40 H5 2.7007 no 1_556
F40 H13 3.1163 no 3_556
F40 H50B 3.4596 no 6_546
F41 H31 2.7548 no 4_554
F41 H34 2.6672 no 7_556
F41 H50C 3.2797 no 4_564
F41 H51C 2.7436 no 6_545
F42 H29 3.1544 no 6_555
F42 H35 3.3866 no 1_554
F42 H51A 2.6967 no 4_564
F42 H51B 2.6277 no 4_564
F42 H51C 3.4826 no 4_564
F42 H58C 3.4786 no 4_564
F43 H4 2.3787 no 3_555
F43 H5 2.7374 no 3_555
F43 H56A 3.4715 no 4_554
F43 H56B 2.7609 no 4_554
F44 H13 2.3988 no 2_555
F44 H19 3.5755 no .
F44 H20 2.9111 no .
F44 H37 2.7571 no 4_554
F44 H50A 3.3398 no 7_556
F44 H50B 2.9772 no 7_556
C4 H56B 3.0406 no 2_555
C5 H51B 2.9857 no 4_564
C5 H56B 3.1750 no 2_555
C5 H58C 3.4514 no 4_564
C6 H51A 2.9978 no 4_564
C6 H51B 2.6519 no 4_564
C7 H51A 3.1873 no 4_564
C7 H51B 3.3195 no 4_564
C7 H56C 3.5393 no 4_564
C7 H58B 3.3377 no 2_555
C8 H58B 3.1231 no 2_555
C9 H37 3.3986 no 4_554
C10 H37 3.1870 no 4_554
C10 H38 3.0756 no 4_554
C11 H37 3.2224 no 4_554
C11 H38 3.2684 no 4_554
C12 H4 3.5006 no 3_555
C12 H37 3.4647 no 4_554
C14 H14 3.2531 no 2_555
C16 H25 3.5497 no 4_554
C17 H26 3.1257 no 4_554
C17 H50C 3.3589 no 4_564
C17 H51C 3.3025 no 6_545
C18 H50C 3.5895 no 4_564
C18 H51C 3.4366 no 6_545
C20 H23 3.3919 no .
C20 H37 3.5781 no 4_554
C21 H11 3.4449 no 4_555
C22 H11 3.2017 no 4_555
C22 H28 3.3768 no 7_556
C22 H56C 3.0583 no .
C23 H11 3.0984 no 4_555
C23 H20 2.8985 no .
C24 H10 3.5484 no 4_555
C24 H11 3.2510 no 4_555
C24 H13 3.2882 no 2_555
C24 H19 3.4477 no .
C24 H20 3.1174 no .
C24 H50A 3.5926 no 7_556
C24 H50B 3.5456 no 7_556
C25 H10 2.9959 no 4_555
C25 H11 3.4910 no 4_555
C25 H50A 3.2207 no 7_556
C25 H50B 3.2214 no 7_556
C26 H10 3.2175 no 4_555
C26 H11 3.5828 no 4_555
C29 H51A 3.2339 no 7_556
C30 H8 3.1576 no 7_556
C30 H51C 3.4740 no 7_556
C31 H8 3.3104 no 7_556
C32 H50A 3.3138 no 6_546
C32 H50C 3.1002 no 6_546
C33 H50C 3.1959 no 6_546
C34 H50C 3.1389 no 6_546
C34 H51C 3.4595 no 4_565
C34 H56A 3.2192 no .
C35 H50B 3.4130 no 6_546
C35 H50C 3.2897 no 6_546
C35 H51B 3.3855 no 4_565
C35 H51C 3.3295 no 4_565
C35 H56A 3.2075 no .
C35 H58B 3.3310 no 3_566
C36 H50B 3.1138 no 6_546
C36 H50C 3.4866 no 6_546
C37 H11 3.5236 no 4_555
C37 H50B 3.3162 no 6_546
C37 H50C 3.5380 no 6_546
C38 H10 3.4736 no 4_555
C38 H11 3.2546 no 4_555
C38 H50C 3.3982 no 6_546
C45 H7 3.1536 no 4_565
C45 H19 3.3249 no 7_556
C45 H28 3.4836 no 7_556
C45 H31 3.0675 no 6_556
C46 H7 3.5129 no 4_565
C46 H25 3.1858 no 7_556
C46 H26 3.4706 no 7_556
C46 H31 3.3096 no 6_556
C47 H17 3.2470 no 4_565
C47 H17 2.9593 no 6_555
C47 H25 3.1912 no 7_556
C48 H17 2.7180 no 4_565
C48 H17 3.4843 no 6_555
C48 H25 2.9935 no 7_556
C49 H16 3.5895 no 4_565
C49 H17 2.5431 no 6_555
C50 H17 3.3214 no 4_565
C50 H25 2.8277 no 7_556
C50 H32 2.8027 no 6_556
C51 H17 3.0181 no 6_555
C51 H35 3.5807 no 4_564
C52 H14 3.1959 no 2_555
C52 H23 3.2432 no .
C55 H5 3.3611 no 2_555
C55 H7 3.2753 no 4_565
C56 H5 3.4591 no 2_555
C56 H7 3.4110 no 4_565
C56 H22 3.1867 no .
C57 H5 3.4145 no 4_565
C57 H7 3.5218 no 2_555
C58 H5 3.5722 no 4_565
C58 H8 3.5201 no 2_555
C58 H35 3.4611 no 3_566
H4 F43 2.3787 no 3_555
H4 C12 3.5006 no 3_555
H4 H56B 2.8093 no 2_555
H5 F40 2.7007 no 1_554
H5 F43 2.7374 no 3_555
H5 C55 3.3611 no 2_555
H5 C56 3.4591 no 2_555
H5 C57 3.4145 no 4_564
H5 C58 3.5722 no 4_564
H5 H35 3.5736 no 1_554
H5 H51B 3.1197 no 4_564
H5 H56A 3.4462 no 2_555
H5 H56B 3.0495 no 2_555
H5 H58C 2.8752 no 4_564
H7 Au2 3.5313 no 4_564
H7 C45 3.1536 no 4_564
H7 C46 3.5129 no 4_564
H7 C55 3.2753 no 4_564
H7 C56 3.4110 no 4_564
H7 C57 3.5218 no 2_555
H7 H51A 3.0684 no 4_564
H7 H56A 3.5315 no 4_564
H7 H56C 2.9236 no 4_564
H7 H58B 3.2344 no 2_555
H8 F39 2.5341 no 7_556
H8 C30 3.1576 no 7_556
H8 C31 3.3104 no 7_556
H8 C58 3.5201 no 2_555
H8 H31 2.9505 no 7_556
H8 H58A 3.5760 no 2_555
H8 H58B 2.8503 no 2_555
H10 C24 3.5484 no 4_554
H10 C25 2.9959 no 4_554
H10 C26 3.2175 no 4_554
H10 C38 3.4736 no 4_554
H10 H25 3.0179 no 4_554
H10 H26 3.3802 no 4_554
H10 H37 3.5490 no 4_554
H10 H38 2.8008 no 4_554
H11 C21 3.4449 no 4_554
H11 C22 3.2017 no 4_554
H11 C23 3.0984 no 4_554
H11 C24 3.2510 no 4_554
H11 C25 3.4910 no 4_554
H11 C26 3.5828 no 4_554
H11 C37 3.5236 no 4_554
H11 C38 3.2546 no 4_554
H11 H23 3.4693 no 4_554
H11 H38 3.1466 no 4_554
H11 H56B 3.1641 no 4_554
H13 F40 3.1163 no 3_556
H13 F44 2.3988 no 2_555
H13 C24 3.2882 no 2_555
H13 H23 3.3712 no 2_555
H13 H37 3.0983 no 3_556
H14 Au1 2.9799 no 2_555
H14 C14 3.2531 no 2_555
H14 C52 3.1959 no 2_555
H14 H14 2.6063 no 2_555
H14 H23 3.4019 no 2_555
H16 C49 3.5895 no 4_564
H16 H25 3.1063 no 4_554
H17 C47 3.2470 no 4_564
H17 C47 2.9593 no 6_545
H17 C48 2.7180 no 4_564
H17 C48 3.4843 no 6_545
H17 C49 2.5431 no 6_545
H17 C50 3.3214 no 4_564
H17 C51 3.0181 no 6_545
H17 H25 3.4046 no 4_554
H17 H26 2.9767 no 4_554
H17 H50C 2.9020 no 4_564
H17 H51A 3.4358 no 6_545
H17 H51C 2.6029 no 6_545
H19 Au2 3.0271 no 7_556
H19 F44 3.5755 no .
H19 C24 3.4477 no .
H19 C45 3.3249 no 7_556
H19 H50A 3.2541 no 7_556
H20 F44 2.9111 no .
H20 C23 2.8985 no .
H20 C24 3.1174 no .
H20 H23 2.4867 no .
H20 H37 3.3743 no 4_554
H22 C56 3.1867 no .
H22 H28 3.1492 no 7_556
H22 H29 3.0233 no 7_556
H22 H56A 3.5259 no .
H22 H56B 3.3582 no .
H22 H56C 2.3277 no .
H23 Au1 3.3156 no .
H23 C20 3.3919 no .
H23 C52 3.2432 no .
H23 H11 3.4693 no 4_555
H23 H13 3.3712 no 2_555
H23 H14 3.4019 no 2_555
H23 H20 2.4867 no .
H23 H56C 3.5155 no .
H25 C16 3.5497 no 4_555
H25 C46 3.1858 no 7_556
H25 C47 3.1912 no 7_556
H25 C48 2.9935 no 7_556
H25 C50 2.8277 no 7_556
H25 H10 3.0179 no 4_555
H25 H16 3.1063 no 4_555
H25 H17 3.4046 no 4_555
H25 H50A 2.6927 no 7_556
H25 H50B 2.4644 no 7_556
H26 C17 3.1257 no 4_555
H26 C46 3.4706 no 7_556
H26 H10 3.3802 no 4_555
H26 H17 2.9767 no 4_555
H28 Au2 3.0613 no 7_556
H28 C22 3.3768 no 7_556
H28 C45 3.4836 no 7_556
H28 H22 3.1492 no 7_556
H28 H28 3.5706 no 7_556
H29 F42 3.1544 no 6_545
H29 H22 3.0233 no 7_556
H29 H51A 2.9986 no 7_556
H31 F41 2.7548 no 4_555
H31 C45 3.0675 no 6_546
H31 C46 3.3096 no 6_546
H31 H8 2.9505 no 7_556
H31 H34 3.4441 no 6_546
H31 H50A 3.2798 no 6_546
H32 C50 2.8027 no 6_546
H32 H50A 2.4893 no 6_546
H32 H50B 3.4588 no 6_546
H32 H50C 2.2662 no 6_546
H34 F39 3.1130 no 6_556
H34 F41 2.6672 no 7_556
H34 H31 3.4441 no 6_556
H34 H50C 3.5336 no 6_546
H34 H51C 3.3960 no 4_565
H34 H56A 3.3707 no .
H34 H58B 3.4436 no 3_566
H35 F39 3.0451 no 6_556
H35 F42 3.3866 no 1_556
H35 C51 3.5807 no 4_565
H35 C58 3.4611 no 3_566
H35 H5 3.5736 no 1_556
H35 H51B 3.1272 no 4_565
H35 H51C 3.1698 no 4_565
H35 H56A 3.3518 no .
H35 H58B 2.8497 no 3_566
H35 H58C 3.2502 no 3_566
H37 F44 2.7571 no 4_555
H37 C9 3.3986 no 4_555
H37 C10 3.1870 no 4_555
H37 C11 3.2224 no 4_555
H37 C12 3.4647 no 4_555
H37 C20 3.5781 no 4_555
H37 H10 3.5490 no 4_555
H37 H13 3.0983 no 3_556
H37 H20 3.3743 no 4_555
H38 C10 3.0756 no 4_555
H38 C11 3.2684 no 4_555
H38 H10 2.8008 no 4_555
H38 H11 3.1466 no 4_555
H50A F44 3.3398 no 7_556
H50A C24 3.5926 no 7_556
H50A C25 3.2207 no 7_556
H50A C32 3.3138 no 6_556
H50A H19 3.2541 no 7_556
H50A H25 2.6927 no 7_556
H50A H31 3.2798 no 6_556
H50A H32 2.4893 no 6_556
H50B F40 3.4596 no 6_556
H50B F44 2.9772 no 7_556
H50B C24 3.5456 no 7_556
H50B C25 3.2214 no 7_556
H50B C35 3.4130 no 6_556
H50B C36 3.1138 no 6_556
H50B C37 3.3162 no 6_556
H50B H25 2.4644 no 7_556
H50B H32 3.4588 no 6_556
H50C F41 3.2797 no 4_565
H50C C17 3.3589 no 4_565
H50C C18 3.5895 no 4_565
H50C C32 3.1002 no 6_556
H50C C33 3.1959 no 6_556
H50C C34 3.1389 no 6_556
H50C C35 3.2897 no 6_556
H50C C36 3.4866 no 6_556
H50C C37 3.5380 no 6_556
H50C C38 3.3982 no 6_556
H50C H17 2.9020 no 4_565
H50C H32 2.2662 no 6_556
H50C H34 3.5336 no 6_556
H51A F42 2.6967 no 4_565
H51A C6 2.9978 no 4_565
H51A C7 3.1873 no 4_565
H51A C29 3.2339 no 7_556
H51A H7 3.0684 no 4_565
H51A H17 3.4358 no 6_555
H51A H29 2.9986 no 7_556
H51B F42 2.6277 no 4_565
H51B C5 2.9857 no 4_565
H51B C6 2.6519 no 4_565
H51B C7 3.3195 no 4_565
H51B C35 3.3855 no 4_564
H51B H5 3.1197 no 4_565
H51B H35 3.1272 no 4_564
H51C F39 3.4429 no 7_556
H51C F41 2.7436 no 6_555
H51C F42 3.4826 no 4_565
H51C C17 3.3025 no 6_555
H51C C18 3.4366 no 6_555
H51C C30 3.4740 no 7_556
H51C C34 3.4595 no 4_564
H51C C35 3.3295 no 4_564
H51C H17 2.6029 no 6_555
H51C H34 3.3960 no 4_564
H51C H35 3.1698 no 4_564
H56A F43 3.4715 no 4_555
H56A C34 3.2192 no .
H56A C35 3.2075 no .
H56A H5 3.4462 no 2_555
H56A H7 3.5315 no 4_565
H56A H22 3.5259 no .
H56A H34 3.3707 no .
H56A H35 3.3518 no .
H56B F43 2.7609 no 4_555
H56B C4 3.0406 no 2_555
H56B C5 3.1750 no 2_555
H56B H4 2.8093 no 2_555
H56B H5 3.0495 no 2_555
H56B H11 3.1641 no 4_555
H56B H22 3.3582 no .
H56C C7 3.5393 no 4_565
H56C C22 3.0583 no .
H56C H7 2.9236 no 4_565
H56C H22 2.3277 no .
H56C H23 3.5155 no .
H58A H8 3.5760 no 2_555
H58A H58A 3.0428 no 2_555
H58B F39 3.1925 no 8_454
H58B C7 3.3377 no 2_555
H58B C8 3.1231 no 2_555
H58B C35 3.3310 no 3_566
H58B H7 3.2344 no 2_555
H58B H8 2.8503 no 2_555
H58B H34 3.4436 no 3_566
H58B H35 2.8497 no 3_566
H58C F42 3.4786 no 4_565
H58C C5 3.4514 no 4_565
H58C H5 2.8752 no 4_565
H58C H35 3.2502 no 3_566

loop_
_geom_torsion_atom_site_label_1
_geom_torsion_atom_site_label_2
_geom_torsion_atom_site_label_3
_geom_torsion_atom_site_label_4
_geom_torsion
_geom_torsion_publ_flag
_geom_torsion_site_symmetry_3
_geom_torsion_site_symmetry_4
Au1 P59 C3 C4 -129.7(3) no . .
Au1 P59 C3 C8 55.7(4) no . .
Au1 P59 C9 C10 -155.81(18) no . .
Au1 P59 C9 C14 20.7(3) no . .
Au1 P59 C15 C16 -146.4(2) no . .
Au1 P59 C15 C20 33.4(3) no . .
C3 P59 C9 C10 72.9(3) no . .
C3 P59 C9 C14 -110.6(3) no . .
C9 P59 C3 C4 0.9(4) no . .
C9 P59 C3 C8 -173.7(3) no . .
C3 P59 C15 C16 -21.0(3) no . .
C3 P59 C15 C20 158.8(2) no . .
C15 P59 C3 C4 108.0(3) no . .
C15 P59 C3 C8 -66.5(3) no . .
C9 P59 C15 C16 90.3(3) no . .
C9 P59 C15 C20 -89.9(3) no . .
C15 P59 C9 C10 -35.0(3) no . .
C15 P59 C9 C14 141.5(2) no . .
Au2 P60 C21 C22 -36.4(3) no . .
Au2 P60 C21 C26 146.7(2) no . .
Au2 P60 C27 C28 -58.4(3) no . .
Au2 P60 C27 C32 120.8(3) no . .
Au2 P60 C33 C34 -7.9(3) no . .
Au2 P60 C33 C38 167.54(19) no . .
C21 P60 C27 C28 66.1(4) no . .
C21 P60 C27 C32 -114.6(3) no . .
C27 P60 C21 C22 -160.2(2) no . .
C27 P60 C21 C26 23.0(4) no . .
C21 P60 C33 C34 -130.6(2) no . .
C21 P60 C33 C38 44.9(3) no . .
C33 P60 C21 C22 86.8(3) no . .
C33 P60 C21 C26 -90.0(3) no . .
C27 P60 C33 C34 118.1(3) no . .
C27 P60 C33 C38 -66.5(3) no . .
C33 P60 C27 C28 174.3(3) no . .
C33 P60 C27 C32 -6.4(4) no . .
P59 C3 C4 C5 -174.5(3) no . .
P59 C3 C8 C7 174.6(3) no . .
C4 C3 C8 C7 -0.0(6) no . .
C8 C3 C4 C5 0.0(6) no . .
C3 C4 C5 C6 -0.1(7) no . .
C4 C5 C6 F42 179.9(4) no . .
C4 C5 C6 C7 0.0(7) no . .
F42 C6 C7 C8 -179.8(6) no . .
C5 C6 C7 C8 -0.0(8) no . .
C6 C7 C8 C3 0.0(7) no . .
P59 C9 C10 C11 176.4(2) no . .
P59 C9 C14 C13 -176.6(2) no . .
C10 C9 C14 C13 0.0(4) no . .
C14 C9 C10 C11 -0.0(4) no . .
C9 C10 C11 C12 -0.0(5) no . .
C10 C11 C12 F43 -179.7(3) no . .
C10 C11 C12 C13 -0.0(5) no . .
F43 C12 C13 C14 179.7(6) no . .
C11 C12 C13 C14 0.0(5) no . .
C12 C13 C14 C9 -0.0(5) no . .
P59 C15 C16 C17 179.8(3) no . .
P59 C15 C20 C19 -179.8(2) no . .
C16 C15 C20 C19 0.0(5) no . .
C20 C15 C16 C17 -0.0(5) no . .
C15 C16 C17 C18 0.0(6) no . .
C16 C17 C18 F41 -176.5(4) no . .
C16 C17 C18 C19 0.0(6) no . .
F41 C18 C19 C20 176.6(6) no . .
C17 C18 C19 C20 -0.0(6) no . .
C18 C19 C20 C15 0.0(5) no . .
P60 C21 C22 C23 -177.0(2) no . .
P60 C21 C26 C25 176.7(2) no . .
C22 C21 C26 C25 -0.0(5) no . .
C26 C21 C22 C23 0.0(4) no . .
C21 C22 C23 C24 -0.0(4) no . .
C22 C23 C24 F44 -178.9(3) no . .
C22 C23 C24 C25 0.0(4) no . .
F44 C24 C25 C26 179.0(5) no . .
C23 C24 C25 C26 0.0(5) no . .
C24 C25 C26 C21 -0.0(5) no . .
P60 C27 C28 C29 179.3(3) no . .
P60 C27 C32 C31 -179.2(3) no . .
C28 C27 C32 C31 -0.0(6) no . .
C32 C27 C28 C29 -0.0(6) no . .
C27 C28 C29 C30 0.0(7) no . .
C28 C29 C30 F39 178.4(4) no . .
C28 C29 C30 C31 -0.0(7) no . .
F39 C30 C31 C32 -178.4(6) no . .
C29 C30 C31 C32 -0.0(7) no . .
C30 C31 C32 C27 0.0(7) no . .
P60 C33 C34 C35 175.6(2) no . .
P60 C33 C38 C37 -175.4(2) no . .
C34 C33 C38 C37 -0.0(4) no . .
C38 C33 C34 C35 0.0(5) no . .
C33 C34 C35 C36 -0.0(5) no . .
C34 C35 C36 F40 178.7(3) no . .
C34 C35 C36 C37 0.0(5) no . .
F40 C36 C37 C38 -178.7(5) no . .
C35 C36 C37 C38 -0.0(5) no . .
C36 C37 C38 C33 0.0(5) no . .
C46 C47 C48 C49 -178.9(11) no . 7_566
C46 C47 C48 C50 -0(2) no . .
C46 C47 C49 C48 178.9(11) no . 7_566
C46 C47 C49 C51 -4(2) no . .
C48 C47 C49 C48 -0(2) no . 7_566
C48 C47 C49 C51 176.9(12) no . .
C49 C47 C48 C49 0(2) no . 7_566
C49 C47 C48 C50 178.6(12) no . .
C47 C48 C49 C47 -0(2) no 7_566 7_566
C47 C48 C49 C51 177.0(12) no 7_566 7_566
C50 C48 C49 C47 -178.7(12) no 7_566 7_566
C50 C48 C49 C51 -2(2) no 7_566 7_566
C53 C54 C55 C56 -2.5(18) no . .
C53 C54 C55 C57 178.6(11) no . 3_566
C53 C54 C57 C55 -178.6(11) no . 3_566
C53 C54 C57 C58 2.1(18) no . .
C55 C54 C57 C55 -1.0(19) no . 3_566
C55 C54 C57 C58 179.7(11) no . .
C57 C54 C55 C56 -180.0(11) no . .
C57 C54 C55 C57 1.0(19) no . 3_566
C54 C55 C57 C54 -1.0(19) no 3_566 3_566
C54 C55 C57 C58 179.7(11) no 3_566 3_566
C56 C55 C57 C54 -180.0(11) no 3_566 3_566
C56 C55 C57 C58 0.8(19) no 3_566 3_566
